data_2221703
loop_
_publ_author_name
'Y\?ild\?ir\?im, Sema \"Ozt\"urk'
'Akkurt, Mehmet'
'Safari, Nasser'
'Abedi, Anita'
'Amani, Vahid'
'McKee, Vickie'

_publ_section_title
;
 2,9-Dimethyl-4,7-diphenyl-1,10-phenanthrolin-1-ium
 tetrachloridoaurate(III)
;
_journal_coeditor_code HG2496
_journal_issue 5
_journal_name_full 'Acta Crystallographica Section E'
_journal_page_first m479
_journal_page_last m480
_journal_paper_doi 10.1107/S1600536809011994
_journal_volume 65
_journal_year 2009
_chemical_formula_iupac '(C26 H21 N2) [Au Cl4]'
_chemical_formula_moiety 'C26 H21 N2 +, Au Cl4 -'
_chemical_formula_sum 'C26 H21 Au Cl4 N2'
_chemical_formula_weight 700.22
_chemical_name_systematic
;
2,9-Dimethyl-4,7-diphenyl-1,10-phenanthrolin-1-ium tetrachloridoaurate(III)
;
_space_group_IT_number 62
_symmetry_cell_setting orthorhombic
_symmetry_space_group_name_Hall '-P 2ac 2n'
_symmetry_space_group_name_H-M 'P n m a'
_atom_sites_solution_hydrogens geom
_atom_sites_solution_primary direct
_atom_sites_solution_secondary difmap
_cell_angle_alpha 90
_cell_angle_beta 90
_cell_angle_gamma 90
_cell_formula_units_Z 4
_cell_length_a 13.5195(10)
_cell_length_b 22.9565(17)
_cell_length_c 7.5556(6)
_cell_measurement_reflns_used 5918
_cell_measurement_temperature 150(2)
_cell_measurement_theta_max 27.56
_cell_measurement_theta_min 2.84
_cell_volume 2345.0(3)
_computing_cell_refinement 'SAINT (Bruker, 2005)'
_computing_data_collection 'APEX2 (Bruker, 2005)'
_computing_data_reduction 'SAINT (Bruker, 2005)'
_computing_molecular_graphics 'ORTEP-3 for Windows (Farrugia, 1997)'
_computing_publication_material 'WinGX (Farrugia, 1999)'
_computing_structure_refinement 'SHELXL97 (Sheldrick, 2008)'
_computing_structure_solution 'SIR97 (Altomare <i>et al.</i>, 1999)'
_diffrn_ambient_temperature 150(2)
_diffrn_measured_fraction_theta_full 1.000
_diffrn_measured_fraction_theta_max 1.000
_diffrn_measurement_device_type 'Bruker APEXII CCD'
_diffrn_measurement_method '\f and \w'
_diffrn_radiation_monochromator graphite
_diffrn_radiation_source 'sealed tube'
_diffrn_radiation_type MoK\a
_diffrn_radiation_wavelength 0.71069
_diffrn_reflns_av_R_equivalents 0.0464
_diffrn_reflns_av_sigmaI/netI 0.0264
_diffrn_reflns_limit_h_max 18
_diffrn_reflns_limit_h_min -18
_diffrn_reflns_limit_k_max 31
_diffrn_reflns_limit_k_min -31
_diffrn_reflns_limit_l_max 10
_diffrn_reflns_limit_l_min -10
_diffrn_reflns_number 24337
_diffrn_reflns_reduction_process
;
;
_diffrn_reflns_theta_full 29.24
_diffrn_reflns_theta_max 29.24
_diffrn_reflns_theta_min 1.77
_diffrn_standards_number 0
_exptl_absorpt_coefficient_mu 6.749
_exptl_absorpt_correction_T_max 0.774
_exptl_absorpt_correction_T_min 0.345
_exptl_absorpt_correction_type multi-scan
_exptl_absorpt_process_details '(SADABS; Sheldrick, 2003)'
_exptl_crystal_colour yellow
_exptl_crystal_density_diffrn 1.983
_exptl_crystal_density_method 'Not Measured'
_exptl_crystal_description prism
_exptl_crystal_F_000 1352
_exptl_crystal_size_max 0.200
_exptl_crystal_size_mid 0.060
_exptl_crystal_size_min 0.040
_refine_diff_density_max 0.849
_refine_diff_density_min -0.597
_refine_ls_extinction_method none
_refine_ls_goodness_of_fit_ref 1.029
_refine_ls_hydrogen_treatment mixed
_refine_ls_matrix_type full
_refine_ls_number_parameters 159
_refine_ls_number_reflns 3265
_refine_ls_number_restraints 0
_refine_ls_restrained_S_all 1.029
_refine_ls_R_factor_all 0.0294
_refine_ls_R_factor_gt 0.0229
_refine_ls_shift/su_max 0.001
_refine_ls_shift/su_mean 0.000
_refine_ls_structure_factor_coef Fsqd
_refine_ls_weighting_details 'calc w=1/[\s^2^(Fo^2^)+(0.026P)^2^+1.1102P] where P=(Fo^2^+2Fc^2^)/3'
_refine_ls_weighting_scheme calc
_refine_ls_wR_factor_gt 0.0509
_refine_ls_wR_factor_ref 0.0535
_reflns_number_gt 2835
_reflns_number_total 3265
_reflns_threshold_expression I>2\s(I)
_cod_data_source_file hg2496.cif
_cod_data_source_block I
_cod_database_code 2221703
_cod_database_fobs_code 2221703

loop_
_symmetry_equiv_pos_site_id
_symmetry_equiv_pos_as_xyz
1 x,y,z
2 1/2-x,-y,1/2+z
3 1/2+x,1/2-y,1/2-z
4 -x,1/2+y,-z
5 -x,-y,-z
6 1/2+x,y,1/2-z
7 1/2-x,1/2+y,1/2+z
8 x,1/2-y,z

loop_
_atom_site_aniso_label
_atom_site_aniso_U_11
_atom_site_aniso_U_22
_atom_site_aniso_U_33
_atom_site_aniso_U_12
_atom_site_aniso_U_13
_atom_site_aniso_U_23
N1 0.0164(11) 0.0215(11) 0.0230(12) -0.0001(9) 0.0006(9) 0.0006(9)
C1 0.0232(14) 0.0249(14) 0.0333(16) 0.0047(11) 0.0024(12) -0.0025(12)
C2 0.0215(13) 0.0200(13) 0.0191(13) 0.0039(10) -0.0020(10) -0.0022(10)
C3 0.0242(14) 0.0194(13) 0.0220(13) 0.0028(10) -0.0005(10) -0.0008(10)
C4 0.0204(12) 0.0205(12) 0.0192(12) -0.0002(10) -0.0012(10) 0.0019(10)
C5 0.0176(11) 0.0199(12) 0.0167(12) 0.0000(10) -0.0030(9) 0.0014(9)
C6 0.0186(12) 0.0205(13) 0.0180(12) 0.0000(10) -0.0032(9) 0.0014(10)
C7 0.0174(11) 0.0204(12) 0.0168(12) -0.0035(9) 0.0008(9) -0.0002(10)
C8 0.0207(12) 0.0198(12) 0.0193(12) -0.0009(10) 0.0004(10) -0.0022(10)
C9 0.0226(12) 0.0229(13) 0.0256(14) 0.0033(10) 0.0005(11) 0.0017(11)
C10 0.0325(15) 0.0208(13) 0.0284(15) 0.0018(11) 0.0057(12) 0.0040(11)
C11 0.0292(14) 0.0266(14) 0.0280(15) -0.0071(12) 0.0058(12) -0.0028(12)
C12 0.0218(13) 0.0292(15) 0.0278(14) 0.0010(11) -0.0015(11) -0.0031(12)
C13 0.0246(14) 0.0210(13) 0.0233(13) 0.0025(10) -0.0018(11) -0.0004(10)
Au1 0.01770(10) 0.02920(10) 0.01870(10) 0.0000 -0.00220(10) 0.0000
Cl1 0.0186(4) 0.0474(6) 0.0370(6) 0.0000 0.0020(4) 0.0000
Cl2 0.0326(4) 0.0297(4) 0.0386(4) 0.0049(3) 0.0006(3) 0.0074(3)
Cl3 0.0212(4) 0.0383(6) 0.0298(5) 0.0000 0.0043(4) 0.0000

loop_
_atom_site_type_symbol
_atom_site_label
_atom_site_fract_x
_atom_site_fract_y
_atom_site_fract_z
_atom_site_U_iso_or_equiv
_atom_site_thermal_displace_type
_atom_site_calc_flag
_atom_site_refinement_flags
_atom_site_occupancy
N N1 0.51546(16) 0.19238(10) 0.0058(3) 0.0203(7) Uani . . 1.000
C C1 0.61127(19) 0.10789(13) -0.0819(4) 0.0271(8) Uani . . 1.000
C C2 0.52022(19) 0.13465(11) -0.0049(3) 0.0202(8) Uani . . 1.000
C C3 0.4389(2) 0.10119(12) 0.0488(4) 0.0219(8) Uani . . 1.000
C C4 0.3533(2) 0.12606(12) 0.1132(3) 0.0200(7) Uani . . 1.000
C C5 0.35028(19) 0.18757(11) 0.1303(3) 0.0181(7) Uani . . 1.000
C C6 0.43300(19) 0.21879(11) 0.0701(3) 0.0190(7) Uani . . 1.000
C C7 0.27048(18) 0.22031(10) 0.2068(3) 0.0182(7) Uani . . 1.000
C C8 0.26628(19) 0.08820(11) 0.1485(3) 0.0199(7) Uani . . 1.000
C C9 0.2791(2) 0.03400(11) 0.2301(4) 0.0237(8) Uani . . 1.000
C C10 0.2004(2) -0.00427(12) 0.2445(4) 0.0272(8) Uani . . 1.000
C C11 0.1082(2) 0.01067(13) 0.1803(4) 0.0279(8) Uani . . 1.000
C C12 0.0937(2) 0.06484(13) 0.1013(4) 0.0263(8) Uani . . 1.000
C C13 0.1724(2) 0.10337(12) 0.0840(3) 0.0230(8) Uani . . 1.000
Au Au1 0.383220(10) 0.25000 0.60223(2) 0.02190(10) Uani . . 1.000
Cl Cl1 0.53754(7) 0.25000 0.48086(15) 0.0343(3) Uani . . 1.000
Cl Cl2 0.38270(5) 0.15042(4) 0.60263(10) 0.0336(2) Uani . . 1.000
Cl Cl3 0.22961(7) 0.25000 0.72842(14) 0.0298(3) Uani . . 1.000
H HN1 0.556(4) 0.212(2) -0.029(7) 0.009(14) Uiso . . 0.500
H H1A 0.59680 0.09310 -0.19790 0.0410 Uiso calc R 1.000
H H1B 0.63310 0.07660 -0.00740 0.0410 Uiso calc R 1.000
H H1C 0.66240 0.13680 -0.08990 0.0410 Uiso calc R 1.000
H H3 0.44280 0.06080 0.04060 0.0260 Uiso calc R 1.000
H H7 0.21760 0.20050 0.25760 0.0220 Uiso calc R 1.000
H H9 0.34070 0.02370 0.27490 0.0280 Uiso calc R 1.000
H H10 0.20980 -0.04040 0.29790 0.0330 Uiso calc R 1.000
H H11 0.05590 -0.01540 0.18980 0.0340 Uiso calc R 1.000
H H12 0.03130 0.07520 0.06010 0.0310 Uiso calc R 1.000
H H13 0.16280 0.13930 0.02960 0.0280 Uiso calc R 1.000

loop_
_atom_type_symbol
_atom_type_description
_atom_type_scat_dispersion_real
_atom_type_scat_dispersion_imag
_atom_type_scat_source
N N 0.0061 0.0033 'International Tables Vol C Tables 4.2.6.8 and 6.1.1.4'
Cl Cl 0.1484 0.1585 'International Tables Vol C Tables 4.2.6.8 and 6.1.1.4'
Au Au -2.0133 8.8022 'International Tables Vol C Tables 4.2.6.8 and 6.1.1.4'
H H 0.0000 0.0000 'International Tables Vol C Tables 4.2.6.8 and 6.1.1.4'
C C 0.0033 0.0016 'International Tables Vol C Tables 4.2.6.8 and 6.1.1.4'

loop_
_geom_angle_atom_site_label_1
_geom_angle_atom_site_label_2
_geom_angle_atom_site_label_3
_geom_angle_site_symmetry_1
_geom_angle_site_symmetry_2
_geom_angle_site_symmetry_3
_geom_angle
_geom_angle_publ_flag
Cl1 Au1 Cl3 . . . 179.07(4) no
Cl1 Au1 Cl2 . . 8_555 90.19(2) no
Cl2 Au1 Cl3 . . . 89.81(2) no
Cl2 Au1 Cl2 . . 8_555 179.62(3) no
Cl2 Au1 Cl3 8_555 . . 89.81(2) no
Cl1 Au1 Cl2 . . . 90.19(2) no
C2 N1 C6 . . . 120.4(2) no
C6 N1 HN1 . . . 117(4) no
C2 N1 HN1 . . . 123(4) no
C1 C2 C3 . . . 122.3(2) no
N1 C2 C3 . . . 119.4(2) no
N1 C2 C1 . . . 118.3(2) no
C2 C3 C4 . . . 122.3(3) no
C3 C4 C8 . . . 119.0(2) no
C5 C4 C8 . . . 122.9(2) no
C3 C4 C5 . . . 117.9(2) no
C6 C5 C7 . . . 117.5(2) no
C4 C5 C7 . . . 125.4(2) no
C4 C5 C6 . . . 117.1(2) no
C5 C6 C6 . . 8_555 120.7(2) no
N1 C6 C6 . . 8_555 116.5(2) no
N1 C6 C5 . . . 122.8(2) no
C5 C7 C7 . . 8_555 121.6(2) no
C4 C8 C13 . . . 120.6(2) no
C9 C8 C13 . . . 119.1(2) no
C4 C8 C9 . . . 120.1(2) no
C8 C9 C10 . . . 120.3(3) no
C9 C10 C11 . . . 120.6(3) no
C10 C11 C12 . . . 120.0(3) no
C11 C12 C13 . . . 120.0(3) no
C8 C13 C12 . . . 120.1(2) no
H1A C1 H1C . . . 109.00 no
C2 C1 H1A . . . 109.00 no
C2 C1 H1B . . . 109.00 no
C2 C1 H1C . . . 109.00 no
H1A C1 H1B . . . 109.00 no
H1B C1 H1C . . . 109.00 no
C2 C3 H3 . . . 119.00 no
C4 C3 H3 . . . 119.00 no
C7 C7 H7 8_555 . . 119.00 no
C5 C7 H7 . . . 119.00 no
C8 C9 H9 . . . 120.00 no
C10 C9 H9 . . . 120.00 no
C9 C10 H10 . . . 120.00 no
C11 C10 H10 . . . 120.00 no
C12 C11 H11 . . . 120.00 no
C10 C11 H11 . . . 120.00 no
C11 C12 H12 . . . 120.00 no
C13 C12 H12 . . . 120.00 no
C12 C13 H13 . . . 120.00 no
C8 C13 H13 . . . 120.00 no

loop_
_geom_bond_atom_site_label_1
_geom_bond_atom_site_label_2
_geom_bond_site_symmetry_1
_geom_bond_site_symmetry_2
_geom_bond_distance
_geom_bond_publ_flag
Au1 Cl2 . 8_555 2.2860(9) no
Au1 Cl3 . . 2.2852(10) no
Au1 Cl1 . . 2.2790(10) no
Au1 Cl2 . . 2.2860(9) no
N1 C2 . . 1.329(3) no
N1 C6 . . 1.359(3) no
N1 HN1 . . 0.76(5) no
C1 C2 . . 1.494(4) no
C2 C3 . . 1.401(4) no
C3 C4 . . 1.379(4) no
C4 C5 . . 1.419(4) no
C4 C8 . . 1.487(4) no
C5 C6 . . 1.404(4) no
C5 C7 . . 1.436(3) no
C6 C6 . 8_555 1.433(4) no
C7 C7 . 8_555 1.363(3) no
C8 C13 . . 1.404(4) no
C8 C9 . . 1.399(4) no
C9 C10 . . 1.384(4) no
C10 C11 . . 1.381(4) no
C11 C12 . . 1.393(4) no
C12 C13 . . 1.390(4) no
C1 H1B . . 0.9600 no
C1 H1C . . 0.9600 no
C1 H1A . . 0.9600 no
C3 H3 . . 0.9300 no
C7 H7 . . 0.9300 no
C9 H9 . . 0.9300 no
C10 H10 . . 0.9300 no
C11 H11 . . 0.9300 no
C12 H12 . . 0.9300 no
C13 H13 . . 0.9300 no

loop_
_geom_contact_atom_site_label_1
_geom_contact_atom_site_label_2
_geom_contact_distance
_geom_contact_site_symmetry_1
_geom_contact_site_symmetry_2
_geom_contact_publ_flag
Au1 C7 3.423(2) . 8_555 no
Au1 C7 3.423(2) . . no
Cl1 Cl3 3.4011(15) . 6_556 no
Cl1 C7 3.520(3) . 6_555 no
Cl1 Cl2 3.2333(11) . . no
Cl1 C6 3.485(3) . . no
Cl1 Cl3 3.4011(15) . 3_556 no
Cl1 C7 3.520(3) . 3_555 no
Cl1 Cl2 3.2333(11) . 8_555 no
Cl1 C6 3.485(3) . 8_555 no
Cl2 Cl1 3.2333(11) . . no
Cl2 C3 3.636(3) . 1_556 no
Cl2 Cl3 3.2269(11) . . no
Cl2 C2 3.519(2) . 1_556 no
Cl3 Cl1 3.4011(15) . 6_456 no
Cl3 Cl2 3.2269(11) . . no
Cl3 Cl1 3.4011(15) . 3_456 no
Cl3 Cl2 3.2269(11) . 8_555 no
Cl1 H13 3.0500 . 3_555 no
Cl1 H13 3.0500 . 6_555 no
Cl2 H12 2.9200 . 6_555 no
Cl2 H1C 3.0000 . 6_455 no
Cl3 HN1 2.92(5) . 3_455 no
Cl3 HN1 2.92(5) . 6_455 no
Cl3 H1C 2.9500 . 3_455 no
Cl3 H1C 2.9500 . 6_455 no
N1 N1 2.646(3) . 8_555 no
N1 HN1 2.28(5) . 8_555 no
C2 C12 3.585(4) . 6_555 no
C2 Cl2 3.519(2) . 1_554 no
C3 C12 3.474(4) . 6_555 no
C3 Cl2 3.636(3) . 1_554 no
C6 Cl1 3.485(3) . . no
C6 Cl1 3.485(3) . . no
C7 C13 3.135(4) . . no
C7 Au1 3.423(2) . . no
C7 Au1 3.423(2) . . no
C7 Cl1 3.520(3) . 6_455 no
C7 Cl1 3.520(3) . 3_455 no
C12 C3 3.474(4) . 6_455 no
C12 C2 3.585(4) . 6_455 no
C13 C7 3.135(4) . . no
C3 H10 3.1000 . 2_554 no
C3 H9 2.8000 . . no
C5 H13 2.8700 . . no
C7 H13 2.7100 . . no
C8 H10 2.8900 . 2_554 no
C8 H7 2.7900 . . no
C9 H3 2.7100 . . no
C9 H1B 3.0400 . 6_455 no
C10 H1B 2.8700 . 6_455 no
C11 H1B 2.9200 . 6_455 no
C13 H10 3.0500 . 2_554 no
C13 H7 2.6600 . . no
HN1 Cl3 2.92(5) . 6_555 no
HN1 H1C 2.2900 . . no
HN1 Cl3 2.92(5) . 3_555 no
HN1 N1 2.28(5) . 8_555 no
H1B C11 2.9200 . 6_555 no
H1B C10 2.8700 . 6_555 no
H1B C9 3.0400 . 6_555 no
H1C HN1 2.2900 . . no
H1C Cl3 2.9500 . 3_555 no
H1C Cl2 3.0000 . 6_555 no
H1C Cl3 2.9500 . 6_555 no
H3 H9 2.4000 . . no
H3 C9 2.7100 . . no
H7 C13 2.6600 . . no
H7 C8 2.7900 . . no
H7 H13 2.3400 . . no
H9 H3 2.4000 . . no
H9 C3 2.8000 . . no
H10 C13 3.0500 . 2_555 no
H10 C3 3.1000 . 2_555 no
H10 C8 2.8900 . 2_555 no
H12 Cl2 2.9200 . 6_455 no
H13 C7 2.7100 . . no
H13 H7 2.3400 . . no
H13 Cl1 3.0500 . 3_455 no
H13 Cl1 3.0500 . 6_455 no
H13 C5 2.8700 . . no

loop_
_geom_hbond_atom_site_label_D
_geom_hbond_atom_site_label_H
_geom_hbond_atom_site_label_A
_geom_hbond_site_symmetry_A
_geom_hbond_distance_DH
_geom_hbond_distance_HA
_geom_hbond_distance_DA
_geom_hbond_angle_DHA
_geom_hbond_publ_flag
N1 HN1 N1 8_555 0.76(5) 2.28(5) 2.646(3) 111(4) y
C1 H1B Cg3 6_555 0.96 2.76 3.574(3) 143 y

loop_
_geom_torsion_atom_site_label_1
_geom_torsion_atom_site_label_2
_geom_torsion_atom_site_label_3
_geom_torsion_atom_site_label_4
_geom_torsion_site_symmetry_1
_geom_torsion_site_symmetry_2
_geom_torsion_site_symmetry_3
_geom_torsion_site_symmetry_4
_geom_torsion
_geom_torsion_publ_flag
C6 N1 C2 C1 . . . . 178.1(2) no
C6 N1 C2 C3 . . . . 0.8(4) no
C2 N1 C6 C5 . . . . 1.0(4) no
C2 N1 C6 C6 . . . 8_555 -177.6(2) no
N1 C2 C3 C4 . . . . -0.1(4) no
C1 C2 C3 C4 . . . . -177.3(3) no
C2 C3 C4 C5 . . . . -2.2(4) no
C2 C3 C4 C8 . . . . 173.2(2) no
C3 C4 C5 C6 . . . . 3.7(3) no
C3 C4 C5 C7 . . . . -175.1(2) no
C8 C4 C5 C6 . . . . -171.5(2) no
C8 C4 C5 C7 . . . . 9.6(4) no
C3 C4 C8 C9 . . . . 42.3(3) no
C3 C4 C8 C13 . . . . -130.8(3) no
C5 C4 C8 C9 . . . . -142.5(3) no
C5 C4 C8 C13 . . . . 44.4(3) no
C4 C5 C6 N1 . . . . -3.2(3) no
C4 C5 C6 C6 . . . 8_555 175.3(2) no
C7 C5 C6 N1 . . . . 175.7(2) no
C7 C5 C6 C6 . . . 8_555 -5.8(3) no
C4 C5 C7 C7 . . . 8_555 -175.3(2) no
C6 C5 C7 C7 . . . 8_555 5.9(3) no
N1 C6 C6 N1 . . 8_555 8_555 0.0(3) no
N1 C6 C6 C5 . . 8_555 8_555 178.6(2) no
C5 C6 C6 N1 . . 8_555 8_555 -178.6(2) no
C5 C6 C6 C5 . . 8_555 8_555 0.0(4) no
C5 C7 C7 C5 . . 8_555 8_555 0.0(4) no
C4 C8 C9 C10 . . . . -172.4(2) no
C13 C8 C9 C10 . . . . 0.9(4) no
C4 C8 C13 C12 . . . . 173.2(2) no
C9 C8 C13 C12 . . . . -0.1(4) no
C8 C9 C10 C11 . . . . -0.6(4) no
C9 C10 C11 C12 . . . . -0.4(5) no
C10 C11 C12 C13 . . . . 1.3(4) no
C11 C12 C13 C8 . . . . -1.0(4) no
